data_7125137
loop_
_publ_author_name
'Liu, Yang'
'Li, Jiangtao'
'Ye, Xinyi'
'Zhao, Xiaowei'
'Jiang, Zhiyong'

_publ_section_title
;
 Organocatalytic asymmetric formal arylation of benzofuran-2(3H)-ones with
 cooperative visible light photocatalysis.
;
_journal_issue 97
_journal_name_full 'Chemical communications (Cambridge, England)'
_journal_page_first 13955
_journal_page_last 13958
_journal_paper_doi 10.1039/c6cc07105h
_journal_volume 52
_journal_year 2016
_chemical_absolute_configuration ad
_chemical_formula_sum 'C25 H15 Cl O4'
_chemical_formula_weight 414.82
_space_group_crystal_system orthorhombic
_space_group_IT_number 19
_space_group_name_Hall 'P 2ac 2ab'
_space_group_name_H-M_alt 'P 21 21 21'
_atom_sites_solution_hydrogens geom
_audit_update_record
;
2016-07-21 deposited with the CCDC.
2016-10-24 downloaded from the CCDC.
;
_cell_angle_alpha 90
_cell_angle_beta 90
_cell_angle_gamma 90
_cell_formula_units_Z 4
_cell_length_a 6.3385(16)
_cell_length_b 15.072(4)
_cell_length_c 20.735(6)
_cell_measurement_reflns_used 1102
_cell_measurement_temperature 103.(2)
_cell_measurement_theta_max 20.1446
_cell_measurement_theta_min 2.3844
_cell_volume 1980.9(9)
_computing_cell_refinement 'SAINT V8.35A (Bruker AXS Inc., 2015)'
_computing_data_collection 'APEX3 (Bruker AXS Inc., 2015)'
_computing_data_reduction 'SAINT V8.35A (Bruker AXS Inc., 2015)'
_computing_molecular_graphics 'XP (Bruker AXS Inc., 2015)'
_computing_publication_material 'APEX3 (Bruker AXS Inc., 2015)'
_computing_structure_refinement 'SHELXL-2014/7 (Sheldrick, 2014)'
_computing_structure_solution 'XT, VERSION 2014/4'
_diffrn_ambient_temperature 103.(2)
_diffrn_detector_area_resol_mean 8.3333
_diffrn_measured_fraction_theta_full 0.998
_diffrn_measured_fraction_theta_max 0.998
_diffrn_measurement_device_type 'CCD area detector'
_diffrn_measurement_method 'phi and omega scans'
_diffrn_radiation_monochromator graphite
_diffrn_radiation_type MoK\a
_diffrn_radiation_wavelength 0.71073
_diffrn_reflns_av_R_equivalents 0.1054
_diffrn_reflns_av_unetI/netI 0.1180
_diffrn_reflns_limit_h_max 8
_diffrn_reflns_limit_h_min -8
_diffrn_reflns_limit_k_max 19
_diffrn_reflns_limit_k_min -20
_diffrn_reflns_limit_l_max 28
_diffrn_reflns_limit_l_min -28
_diffrn_reflns_number 18825
_diffrn_reflns_theta_full 29.67
_diffrn_reflns_theta_max 29.67
_diffrn_reflns_theta_min 1.67
_diffrn_source 'fine-focus sealed tube'
_diffrn_source_type 'Bruker KappaCCD'
_exptl_absorpt_coefficient_mu 0.223
_exptl_absorpt_correction_T_max 1.00
_exptl_absorpt_correction_T_min 0.66
_exptl_absorpt_correction_type multi-scan
_exptl_absorpt_process_details
;
SADABS-2014/5 - Bruker AXS area detector scaling and absorption correction
;
_exptl_crystal_colour yellow
_exptl_crystal_density_diffrn 1.391
_exptl_crystal_density_method 'not measured'
_exptl_crystal_description plate
_exptl_crystal_F_000 856
_exptl_crystal_size_max 0.420
_exptl_crystal_size_mid 0.100
_exptl_crystal_size_min 0.020
_refine_diff_density_max 0.408
_refine_diff_density_min -0.335
_refine_ls_abs_structure_details
;

Flack x determined using 962 quotients [(I+)-(I-)]/[(I+)+(I-)]
(Parsons, Flack and Wagner, Acta Cryst. B69 (2013) 249-259).
;
_refine_ls_abs_structure_Flack -0.03(8)
_refine_ls_extinction_method none
_refine_ls_goodness_of_fit_ref 0.981
_refine_ls_hydrogen_treatment constr
_refine_ls_matrix_type full
_refine_ls_number_parameters 271
_refine_ls_number_reflns 5572
_refine_ls_number_restraints 0
_refine_ls_restrained_S_all 0.981
_refine_ls_R_factor_all 0.1150
_refine_ls_R_factor_gt 0.0582
_refine_ls_shift/su_max 0.000
_refine_ls_shift/su_mean 0.000
_refine_ls_structure_factor_coef Fsqd
_refine_ls_weighting_details 'w=1/[\s^2^(Fo^2^)+(0.0449P)^2^] where P=(Fo^2^+2Fc^2^)/3'
_refine_ls_weighting_scheme calc
_refine_ls_wR_factor_gt 0.1071
_refine_ls_wR_factor_ref 0.1321
_reflns_number_gt 3337
_reflns_number_total 5572
_reflns_threshold_expression 'I > 2\s(I)'
_cod_data_source_file c6cc07105h2.cif
_cod_data_source_block tch71s
_cod_depositor_comments
;
The following automatic conversions were performed:

data item '_exptl_absorpt_correction_type' value 'Multi-Scan' was
changed to 'multi-scan' in accordance with the
/home/saulius/struct/COD-crude-data/automatic-downloads/DataCite-retrospective/RSC/depositions/lib/dictionaries/cif_core.dic
dictionary named 'cif_core.dic' version 2.4.2 last updated on
2011-04-26.

Automatic conversion script
Id: cif_fix_values 6909 2019-04-08 15:41:33Z antanas 
;
_cod_database_code 7125137

loop_
_space_group_symop_operation_xyz
'x, y, z'
'-x+1/2, -y, z+1/2'
'-x, y+1/2, -z+1/2'
'x+1/2, -y+1/2, -z'

loop_
_atom_site_type_symbol
_atom_site_label
_atom_site_fract_x
_atom_site_fract_y
_atom_site_fract_z
_atom_site_U_iso_or_equiv
_atom_site_adp_type
_atom_site_calc_flag
_atom_site_refinement_flags_adp
_atom_site_refinement_flags_posn
_atom_site_occupancy
C C1 0.3446(7) 0.4235(2) 0.31458(18) 0.0197(9) Uani d . . 1
C C2 0.6556(6) 0.5078(2) 0.30526(17) 0.0172(8) Uani d . . 1
C C3 0.8439(7) 0.5491(2) 0.28933(18) 0.0195(8) Uani d . . 1
H H3 0.9494 0.5189 0.2653 0.023 Uiso calc U R 1
C C4 0.8739(7) 0.6366(3) 0.30979(19) 0.0240(9) Uani d . . 1
H H4 1.0026 0.6661 0.3001 0.029 Uiso calc U R 1
C C5 0.7180(7) 0.6812(3) 0.3442(2) 0.0275(10) Uani d . . 1
H H5 0.7423 0.7405 0.3578 0.033 Uiso calc U R 1
C C6 0.5257(7) 0.6399(3) 0.3590(2) 0.0261(10) Uani d . . 1
H H6 0.4177 0.6698 0.3823 0.031 Uiso calc U R 1
C C7 0.5016(7) 0.5535(3) 0.33800(19) 0.0203(9) Uani d . . 1
C C8 0.5717(6) 0.4156(2) 0.29056(19) 0.0169(8) Uani d . . 1
C C9 0.5838(6) 0.3978(2) 0.21883(19) 0.0164(8) Uani d . . 1
C C10 0.4187(6) 0.4412(3) 0.17804(19) 0.0186(9) Uani d . . 1
C C11 0.4170(7) 0.4240(2) 0.10790(19) 0.0190(9) Uani d . . 1
C C12 0.2521(7) 0.4555(3) 0.07036(19) 0.0230(9) Uani d . . 1
H H12 0.1406 0.4881 0.0897 0.028 Uiso calc U R 1
C C13 0.2502(7) 0.4393(3) 0.0039(2) 0.0283(10) Uani d . . 1
H H13 0.1372 0.4606 -0.0219 0.034 Uiso calc U R 1
C C14 0.4147(7) 0.3919(3) -0.0242(2) 0.0266(10) Uani d . . 1
H H14 0.4135 0.3811 -0.0693 0.032 Uiso calc U R 1
C C15 0.5797(7) 0.3604(3) 0.0129(2) 0.0251(10) Uani d . . 1
H H15 0.6916 0.3284 -0.0068 0.03 Uiso calc U R 1
C C16 0.5819(6) 0.3754(2) 0.07909(18) 0.0190(8) Uani d . . 1
C C17 0.7568(7) 0.3422(2) 0.1195(2) 0.0207(9) Uani d . . 1
C C18 0.7433(7) 0.3534(2) 0.19025(19) 0.0209(9) Uani d . . 1
H H18 0.8508 0.3284 0.2165 0.025 Uiso calc U R 1
C C19 0.6775(7) 0.3406(2) 0.33055(18) 0.0186(9) Uani d . . 1
H H19A 0.6101 0.2835 0.3191 0.022 Uiso calc U R 1
H H19B 0.8279 0.3367 0.318 0.022 Uiso calc U R 1
C C20 0.6647(7) 0.3526(2) 0.40290(18) 0.0179(8) Uani d . . 1
C C21 0.4947(7) 0.3184(3) 0.4381(2) 0.0250(10) Uani d . . 1
H H21 0.3833 0.2891 0.4161 0.03 Uiso calc U R 1
C C22 0.4863(7) 0.3268(3) 0.5049(2) 0.0272(10) Uani d . . 1
H H22 0.3699 0.3036 0.5284 0.033 Uiso calc U R 1
C C23 0.6493(7) 0.3691(3) 0.53674(18) 0.0239(9) Uani d . . 1
C C24 0.8191(7) 0.4043(3) 0.5032(2) 0.0255(10) Uani d . . 1
H H24 0.9295 0.4337 0.5257 0.031 Uiso calc U R 1
C C25 0.8261(7) 0.3960(2) 0.43644(18) 0.0218(9) Uani d . . 1
H H25 0.942 0.4202 0.4133 0.026 Uiso calc U R 1
Cl Cl1 0.6474(2) 0.37556(8) 0.62102(5) 0.0380(3) Uani d . . 1
O O1 0.3187(4) 0.50324(17) 0.34745(13) 0.0211(6) Uani d . . 1
O O2 0.2065(5) 0.36999(18) 0.31258(13) 0.0253(7) Uani d . . 1
O O3 0.2887(5) 0.49150(19) 0.20347(13) 0.0272(7) Uani d . . 1
O O4 0.9103(5) 0.30356(18) 0.09631(14) 0.0294(8) Uani d . . 1

loop_
_atom_site_aniso_label
_atom_site_aniso_U_11
_atom_site_aniso_U_22
_atom_site_aniso_U_33
_atom_site_aniso_U_12
_atom_site_aniso_U_13
_atom_site_aniso_U_23
C1 0.022(2) 0.021(2) 0.0156(19) 0.0032(19) -0.0011(18) -0.0001(15)
C2 0.017(2) 0.0198(19) 0.0149(18) 0.0011(18) 0.0000(16) 0.0020(14)
C3 0.016(2) 0.024(2) 0.019(2) 0.0025(18) -0.0021(18) 0.0013(15)
C4 0.024(2) 0.021(2) 0.028(2) -0.0035(19) -0.0009(19) 0.0029(17)
C5 0.028(3) 0.023(2) 0.032(2) 0.001(2) -0.002(2) -0.0041(18)
C6 0.031(3) 0.022(2) 0.026(2) 0.004(2) 0.0011(19) -0.0063(17)
C7 0.019(2) 0.022(2) 0.020(2) -0.0024(18) 0.0020(18) 0.0010(16)
C8 0.014(2) 0.0202(19) 0.017(2) 0.0019(17) -0.0009(16) -0.0015(15)
C9 0.015(2) 0.0156(18) 0.0183(19) -0.0011(16) 0.0015(17) -0.0002(15)
C10 0.016(2) 0.020(2) 0.019(2) -0.0011(17) 0.0029(17) 0.0003(16)
C11 0.016(2) 0.021(2) 0.019(2) -0.0010(17) -0.0008(17) -0.0006(16)
C12 0.019(2) 0.030(2) 0.021(2) 0.0020(19) 0.0000(18) -0.0007(18)
C13 0.031(3) 0.031(2) 0.024(2) 0.001(2) -0.006(2) -0.0004(19)
C14 0.032(3) 0.029(2) 0.019(2) 0.000(2) -0.0007(19) -0.0025(17)
C15 0.027(3) 0.025(2) 0.024(2) -0.001(2) 0.0041(19) -0.0035(17)
C16 0.021(2) 0.0186(19) 0.0177(19) -0.0001(18) 0.0009(17) -0.0002(16)
C17 0.024(2) 0.0165(19) 0.022(2) -0.0018(17) 0.0029(19) -0.0024(16)
C18 0.022(2) 0.021(2) 0.020(2) 0.0010(17) -0.0012(18) -0.0009(16)
C19 0.020(2) 0.0172(19) 0.019(2) 0.0011(18) -0.0017(18) 0.0014(14)
C20 0.019(2) 0.0164(19) 0.0183(18) 0.0024(18) 0.0025(18) 0.0016(14)
C21 0.025(3) 0.024(2) 0.026(2) -0.0026(19) 0.000(2) 0.0065(18)
C22 0.024(3) 0.028(2) 0.029(2) 0.001(2) 0.008(2) 0.0083(19)
C23 0.033(3) 0.023(2) 0.0154(18) 0.009(2) 0.0024(19) 0.0044(16)
C24 0.030(3) 0.022(2) 0.024(2) -0.001(2) -0.004(2) -0.0028(17)
C25 0.024(2) 0.022(2) 0.019(2) -0.0018(19) 0.0026(18) 0.0022(15)
Cl1 0.0526(8) 0.0420(7) 0.0193(5) 0.0139(6) 0.0031(5) 0.0022(5)
O1 0.0171(15) 0.0228(14) 0.0236(15) -0.0006(13) 0.0043(12) -0.0024(12)
O2 0.0206(17) 0.0279(16) 0.0273(16) -0.0029(14) -0.0005(13) -0.0001(13)
O3 0.0254(17) 0.0337(17) 0.0226(15) 0.0081(14) 0.0021(13) -0.0014(13)
O4 0.0309(19) 0.0310(17) 0.0263(17) 0.0115(15) 0.0035(14) -0.0027(13)

loop_
_atom_type_symbol
_atom_type_description
_atom_type_scat_dispersion_real
_atom_type_scat_dispersion_imag
_atom_type_scat_source
C C 0.0033 0.0016 'International Tables Vol C Tables 4.2.6.8 and 6.1.1.4'
H H 0.0000 0.0000 'International Tables Vol C Tables 4.2.6.8 and 6.1.1.4'
O O 0.0106 0.0060 'International Tables Vol C Tables 4.2.6.8 and 6.1.1.4'
Cl Cl 0.1484 0.1585 'International Tables Vol C Tables 4.2.6.8 and 6.1.1.4'

loop_
_geom_angle_atom_site_label_1
_geom_angle_atom_site_label_2
_geom_angle_atom_site_label_3
_geom_angle
O2 C1 O1 121.0(4)
O2 C1 C8 128.9(3)
O1 C1 C8 109.8(3)
C7 C2 C3 120.3(3)
C7 C2 C8 108.0(3)
C3 C2 C8 131.6(4)
C2 C3 C4 117.9(4)
C5 C4 C3 120.9(4)
C4 C5 C6 121.1(4)
C7 C6 C5 116.4(4)
C2 C7 C6 123.4(4)
C2 C7 O1 112.8(3)
C6 C7 O1 123.9(4)
C9 C8 C2 110.0(3)
C9 C8 C1 112.5(3)
C2 C8 C1 101.1(3)
C9 C8 C19 111.9(3)
C2 C8 C19 114.0(3)
C1 C8 C19 106.8(3)
C18 C9 C10 119.5(4)
C18 C9 C8 123.9(4)
C10 C9 C8 116.3(3)
O3 C10 C11 121.5(4)
O3 C10 C9 119.5(4)
C11 C10 C9 119.0(3)
C12 C11 C16 119.9(4)
C12 C11 C10 119.9(4)
C16 C11 C10 120.2(4)
C11 C12 C13 119.9(4)
C14 C13 C12 119.7(4)
C15 C14 C13 120.6(4)
C14 C15 C16 120.1(4)
C15 C16 C11 119.7(4)
C15 C16 C17 120.8(4)
C11 C16 C17 119.5(4)
O4 C17 C16 122.1(4)
O4 C17 C18 119.1(4)
C16 C17 C18 118.8(4)
C9 C18 C17 122.3(4)
C20 C19 C8 114.8(3)
C21 C20 C25 118.4(4)
C21 C20 C19 121.0(4)
C25 C20 C19 120.6(4)
C22 C21 C20 121.1(4)
C23 C22 C21 119.2(4)
C22 C23 C24 121.2(4)
C22 C23 Cl1 119.8(3)
C24 C23 Cl1 119.0(4)
C23 C24 C25 119.3(4)
C24 C25 C20 120.8(4)
C1 O1 C7 107.5(3)

loop_
_geom_bond_atom_site_label_1
_geom_bond_atom_site_label_2
_geom_bond_distance
C1 O2 1.191(5)
C1 O1 1.391(4)
C1 C8 1.527(6)
C2 C7 1.374(5)
C2 C3 1.386(6)
C2 C8 1.519(5)
C3 C4 1.399(5)
C4 C5 1.391(6)
C5 C6 1.403(6)
C6 C7 1.383(5)
C7 O1 1.399(5)
C8 C9 1.513(5)
C8 C19 1.554(5)
C9 C18 1.350(5)
C9 C10 1.496(5)
C10 O3 1.238(5)
C10 C11 1.477(5)
C11 C12 1.387(6)
C11 C16 1.409(5)
C12 C13 1.399(6)
C13 C14 1.392(6)
C14 C15 1.383(6)
C15 C16 1.390(5)
C16 C17 1.476(6)
C17 O4 1.232(5)
C17 C18 1.479(6)
C19 C20 1.513(5)
C20 C21 1.400(6)
C20 C25 1.400(6)
C21 C22 1.392(6)
C22 C23 1.382(6)
C23 C24 1.386(6)
C23 Cl1 1.750(4)
C24 C25 1.391(5)
